data_2310524
loop_
_publ_author_name
'Bartlett, N.'
'Maitland, R.'

_publ_section_title
;
 The crystal structure of palladium difluoride
;
_journal_name_full 'Acta Crystallographica (1,1948-23,1967)'
_journal_page_first 747
_journal_page_last 748
_journal_volume 11
_journal_year 1958
_chemical_formula_sum 'F2 Pd'
_chemical_name_systematic 'Pd F2'
_space_group_IT_number 136
_symmetry_space_group_name_Hall '-P 4n 2n'
_symmetry_space_group_name_H-M 'P 42/m n m'
_cell_angle_alpha 90
_cell_angle_beta 90
_cell_angle_gamma 90
_cell_formula_units_Z 2
_cell_length_a 4.956
_cell_length_b 4.956
_cell_length_c 3.389
_cell_volume 83.240
_citation_journal_id_ASTM ACCRA9
_cod_data_source_file Bartlett_ACCRA9_1958_274.cif
_cod_data_source_block F2Pd1
_cod_original_cell_volume 83.24039
_cod_original_formula_sum 'F2 Pd1'
_cod_database_code 2310524

loop_
_symmetry_equiv_pos_as_xyz
x,y,z
-y+1/2,x+1/2,z+1/2
-x,-y,z
y+1/2,-x+1/2,z+1/2
x+1/2,-y+1/2,-z+1/2
y,x,-z
-x+1/2,y+1/2,-z+1/2
-y,-x,-z
-x,-y,-z
y-1/2,-x-1/2,-z-1/2
x,y,-z
-y-1/2,x-1/2,-z-1/2
-x-1/2,y-1/2,z-1/2
-y,-x,z
x-1/2,-y-1/2,z-1/2
y,x,z

loop_
_atom_site_label
_atom_site_type_symbol
_atom_site_fract_x
_atom_site_fract_y
_atom_site_fract_z
_atom_site_occupancy
_atom_site_U_iso_or_equiv
Pd1 Pd+2 0 0 0 1 0.0
F1 F-1 0.31 0.31 0 1 0.0
